data_7243060
loop_
_publ_author_name
'Gao, Xiang-Yu'
'Li, Yu-Lin'
'Liu, Tian-Fu'
'Huang, Xin-Song'
'Cao, Rong'

_publ_section_title
;
 Single-crystal-to-single-crystal transformation of
 tetrathiafulvalene-based hydrogen-bonded organic frameworks
;
_journal_issue 27
_journal_name_full CrystEngComm
_journal_page_first 4743
_journal_page_last 4747
_journal_paper_doi 10.1039/D1CE00519G
_journal_volume 23
_journal_year 2021
_chemical_formula_moiety 'C34 H20 O8 S4'
_chemical_formula_sum 'C34 H20 O8 S4'
_chemical_formula_weight 684.77
_chemical_name_systematic PFC-78
_space_group_crystal_system triclinic
_space_group_IT_number 2
_space_group_name_Hall '-P 1'
_space_group_name_H-M_alt 'P -1'
_atom_sites_solution_hydrogens mixed
_audit_creation_date 2021-04-15
_audit_creation_method
;
Olex2 1.2
(compiled 2016.11.30 svn.r3356 for OlexSys, GUI svn.r5269)
;
_audit_update_record
;
2021-04-15 deposited with the CCDC.	2021-06-07 downloaded from the CCDC.
;
_cell_angle_alpha 114.88(5)
_cell_angle_beta 96.22(6)
_cell_angle_gamma 95.19(7)
_cell_formula_units_Z 2
_cell_length_a 8.301(7)
_cell_length_b 18.954(18)
_cell_length_c 20.558(15)
_cell_measurement_reflns_used 4978
_cell_measurement_temperature 150(2)
_cell_measurement_theta_max 24.719
_cell_measurement_theta_min 2.200
_cell_volume 2884(4)
_computing_cell_refinement 'SAINT V8.38A (?, 2016)'
_computing_data_reduction 'SAINT V8.38A (?, 2016)'
_computing_molecular_graphics 'Olex2 (Dolomanov et al., 2009)'
_computing_publication_material 'Olex2 (Dolomanov et al., 2009)'
_computing_structure_refinement 'XL (Sheldrick, 2008)'
_computing_structure_solution 'olex2.solve (Bourhis et al., 2015)'
_diffrn_ambient_temperature 149.99
_diffrn_detector_area_resol_mean 7.9
_diffrn_detector_type 'CCD area detector'
_diffrn_measured_fraction_theta_full 0.981
_diffrn_measured_fraction_theta_max 0.981
_diffrn_measurement_device 'three-circle diffractometer'
_diffrn_measurement_device_type 'Bruker SMART APEX CCD area detector'
_diffrn_measurement_method '\w and \f scans'
_diffrn_radiation_type MoK\a
_diffrn_radiation_wavelength 0.71073
_diffrn_reflns_av_R_equivalents 0.1408
_diffrn_reflns_av_unetI/netI 0.1413
_diffrn_reflns_Laue_measured_fraction_full 0.981
_diffrn_reflns_Laue_measured_fraction_max 0.981
_diffrn_reflns_limit_h_max 7
_diffrn_reflns_limit_h_min -7
_diffrn_reflns_limit_k_max 17
_diffrn_reflns_limit_k_min -17
_diffrn_reflns_limit_l_max 18
_diffrn_reflns_limit_l_min -18
_diffrn_reflns_number 13491
_diffrn_reflns_point_group_measured_fraction_full 0.981
_diffrn_reflns_point_group_measured_fraction_max 0.981
_diffrn_reflns_theta_full 18.960
_diffrn_reflns_theta_max 18.959
_diffrn_reflns_theta_min 2.159
_exptl_absorpt_coefficient_mu 0.040
_exptl_absorpt_correction_T_max 0.7451
_exptl_absorpt_correction_T_min 0.4550
_exptl_absorpt_correction_type multi-scan
_exptl_absorpt_process_details
;
SADABS-2016/2 (Bruker,2016/2) was used for absorption correction.
wR2(int) was 0.1669 before and 0.1090 after correction.
The Ratio of minimum to maximum transmission is 0.6107.
The \l/2 correction factor is Not present.
;
_exptl_crystal_colour 'clear dark red'
_exptl_crystal_colour_lustre clear
_exptl_crystal_colour_modifier dark
_exptl_crystal_colour_primary red
_exptl_crystal_density_diffrn 0.070
_exptl_crystal_description block
_exptl_crystal_F_000 62
_exptl_crystal_preparation 'immersed in acetone'
_exptl_crystal_recrystallization_method 'immersed in acetone'
_exptl_crystal_size_max 1.0
_exptl_crystal_size_mid 0.2
_exptl_crystal_size_min 0.1
_refine_diff_density_max 1.606
_refine_diff_density_min -0.841
_refine_diff_density_rms 0.194
_refine_ls_extinction_method none
_refine_ls_goodness_of_fit_ref 1.882
_refine_ls_hydrogen_treatment mixed
_refine_ls_matrix_type full
_refine_ls_number_parameters 200
_refine_ls_number_reflns 4544
_refine_ls_number_restraints 55
_refine_ls_restrained_S_all 1.897
_refine_ls_R_factor_all 0.2800
_refine_ls_R_factor_gt 0.1960
_refine_ls_shift/su_max 0.000
_refine_ls_shift/su_mean 0.000
_refine_ls_structure_factor_coef Fsqd
_refine_ls_weighting_details 'w=1/[\s^2^(Fo^2^)+(0.2000P)^2^] where P=(Fo^2^+2Fc^2^)/3'
_refine_ls_weighting_scheme calc
_refine_ls_wR_factor_gt 0.4930
_refine_ls_wR_factor_ref 0.5540
_reflns_Friedel_coverage 0.000
_reflns_number_gt 2404
_reflns_number_total 4544
_reflns_threshold_expression 'I > 2\s(I)'
_cod_data_source_file d1ce00519g2.cif
_cod_data_source_block mo_gxy20210125pfc78_0m_a
_cod_depositor_comments
;
Adding full bibliography for 7243058--7243060.cif.

2024-10-30
Formula introduced (only elements indicated)
                 miguel
;
_cod_original_formula_sum 'C H O S'
_cod_original_formula_weight 61.08
_cod_database_code 7243060
_shelx_space_group_comment
;
The symmetry employed for this shelxl refinement is uniquely defined
by the following loop, which should always be used as a source of
symmetry information in preference to the above space-group names.
They are only intended as comments.
;
_olex2_refinement_description
;
1. Fixed Uiso
 At 1.2 times of:
  All C(H) groups
 At 1.5 times of:
  All O(H) groups
2. Restrained distances
 O4-H4
 0.84 with sigma of 0.02
3. Uiso/Uaniso restraints and constraints
Uanis(C18) \\sim Ueq, Uanis(C17) \\sim Ueq: with sigma of 0.001 and sigma for
terminal atoms of 0.002
Uanis(S2) \\sim Ueq, Uanis(S1) \\sim Ueq, Uanis(S3) \\sim Ueq, Uanis(S4) \\sim
Ueq: with sigma of 0.005 and sigma for terminal atoms of 0.01
Uanis(O7) \\sim Ueq: with sigma of 0.01 and sigma for terminal atoms of 0.02
Uanis(O2) \\sim Ueq: with sigma of 0.01 and sigma for terminal atoms of 0.02
Uanis(C30) \\sim Ueq: with sigma of 0.01 and sigma for terminal atoms of 0.02
Uanis(S2) = Uanis(S4)
Uanis(C9) = Uanis(C8)
Uanis(C19) = Uanis(C27)
Uanis(C9) = Uanis(C27)
Uanis(C28) = Uanis(C20)
Uanis(C7) = Uanis(C10)
Uanis(C21) = Uanis(C13)
Uanis(O5) = Uanis(O1)
Uanis(C26) = Uanis(C12)
Uanis(C33) = Uanis(C23)
Uanis(C16) = Uanis(C24)
Uanis(C11) = Uanis(C25)
Uanis(C23) = Uanis(C15)
Uanis(C2) = Uanis(C34)
Uanis(C26) = Uanis(C22)
Uanis(C12) = Uanis(C14)
Uanis(S4) = Uanis(S1)
Uanis(S3) = Uanis(S4)
Uanis(C34) = Uanis(C24)
Uanis(C31) = Uanis(C6)
Uanis(C33) = Uanis(C1)
Uanis(C5) = Uanis(C29)
Uanis(O4) = Uanis(O1)
Uanis(C22) = Uanis(C21) = Uanis(C20) = Uanis(C25) = Uanis(C26) = Uanis(C23)
Uanis(C12) = Uanis(C15) = Uanis(C14) = Uanis(C13) = Uanis(C10) = Uanis(C11)
4.a Riding coordinates:
 C1(H4)
4.b Aromatic/amide H refined with riding coordinates:
 C21(H21), C22(H22), C26(H26), C25(H25), C29(H29), C30(H30), C32(H32),
 C31(H31), C11(H11), C13(H13), C14(H14), C12(H12), C3(H3), C5(H5A), C6(H6),
 C4(H4A)
4.c Fitted hexagon refined as free rotating group:
 C21(C22,C23,C26,C25,C20), C28(C29,C30,C33,C32,C31), C11(C10,C13,C14,C15,C12),
 C3(C2,C5,C6,C7,C4)
4.d Tetrahedral OH refined with riding coordinates:
 O1(H1), O5(H5), O8(H8)
;
_shelx_shelxl_version_number 2016/6
_olex2_submission_original_sample_id PFC-78
_olex2_submission_special_instructions 'No special instructions were received'

loop_
_space_group_symop_operation_xyz
'x, y, z'
'-x, -y, -z'

loop_
_atom_site_label
_atom_site_type_symbol
_atom_site_fract_x
_atom_site_fract_y
_atom_site_fract_z
_atom_site_U_iso_or_equiv
_atom_site_adp_type
_atom_site_occupancy
_atom_site_site_symmetry_order
_atom_site_calc_flag
_atom_site_refinement_flags_posn
_atom_site_refinement_flags_adp
_atom_site_refinement_flags_occupancy
_atom_site_disorder_assembly
_atom_site_disorder_group
S3 S 0.7679(7) 0.4965(3) 0.5267(3) 0.0330(13) Uani 1 1 d . U . . .
S2 S 0.5381(7) 0.6714(3) 0.4785(3) 0.0330(13) Uani 1 1 d . U . . .
S4 S 0.6238(7) 0.4949(3) 0.3899(3) 0.0330(13) Uani 1 1 d . U . . .
S1 S 0.6949(7) 0.6744(3) 0.6136(3) 0.0330(13) Uani 1 1 d . U . . .
O1 O 1.171(2) 0.1915(10) 0.5476(10) 0.070(3) Uani 1 1 d . . . . .
H1 H 1.198233 0.152134 0.552528 0.105 Uiso 1 1 calc R . . . .
O2 O 1.0479(19) 0.1015(10) 0.4384(9) 0.059(5) Uani 1 1 d . U . . .
O5 O 0.161(2) 0.9837(10) 0.4597(10) 0.070(3) Uani 1 1 d . . . . .
H5 H 0.114319 1.022057 0.462096 0.105 Uiso 1 1 calc R . . . .
C18 C 0.668(2) 0.5446(10) 0.4850(9) 0.010(5) Uani 1 1 d . U . . .
C17 C 0.641(2) 0.6232(10) 0.5235(9) 0.013(5) Uani 1 1 d . U . . .
O6 O 0.307(2) 1.0748(11) 0.5640(10) 0.069(6) Uani 1 1 d . . . . .
C19 C 0.787(2) 0.4175(12) 0.4458(12) 0.035(3) Uani 1 1 d . . . . .
C27 C 0.725(2) 0.4133(12) 0.3827(13) 0.035(3) Uani 1 1 d . . . . .
C21 C 0.9728(17) 0.3702(6) 0.5205(7) 0.042(2) Uani 1 1 d . . . . .
H21 H 0.996456 0.423126 0.556545 0.050 Uiso 1 1 calc R . . . .
C22 C 1.0466(16) 0.3121(8) 0.5313(7) 0.042(2) Uani 1 1 d G . . . .
H22 H 1.120722 0.325443 0.574707 0.050 Uiso 1 1 calc R . . . .
C23 C 1.0120(17) 0.2346(7) 0.4785(8) 0.042(2) Uani 1 1 d G . . . .
C26 C 0.9036(17) 0.2152(6) 0.4150(7) 0.042(2) Uani 1 1 d G . . . .
H26 H 0.880003 0.162212 0.378925 0.050 Uiso 1 1 calc R . . . .
C25 C 0.8298(16) 0.2732(8) 0.4042(7) 0.042(2) Uani 1 1 d G . . . .
H25 H 0.755736 0.259893 0.360762 0.050 Uiso 1 1 calc R . . . .
C20 C 0.8644(17) 0.3507(7) 0.4569(8) 0.042(2) Uani 1 1 d G . . . .
C24 C 1.082(3) 0.1690(16) 0.4866(17) 0.058(4) Uani 1 1 d . . . . .
C28 C 0.732(2) 0.3565(8) 0.3093(7) 0.042(2) Uani 1 1 d . . . . .
C29 C 0.8776(16) 0.3298(9) 0.2892(8) 0.071(7) Uani 1 1 d G . . . .
H29 H 0.977388 0.352726 0.322396 0.086 Uiso 1 1 calc R . . . .
C30 C 0.8774(16) 0.2697(9) 0.2207(9) 0.068(8) Uani 1 1 d G U . . .
H30 H 0.977027 0.251512 0.207020 0.081 Uiso 1 1 calc R . . . .
C33 C 0.731(2) 0.2362(8) 0.1722(7) 0.042(2) Uani 1 1 d G . . . .
C32 C 0.5857(16) 0.2629(9) 0.1922(8) 0.055(8) Uani 1 1 d G . . . .
H32 H 0.485913 0.240015 0.159057 0.066 Uiso 1 1 calc R . . . .
C31 C 0.5859(16) 0.3230(10) 0.2607(9) 0.063(6) Uani 1 1 d G . . . .
H31 H 0.486270 0.341229 0.274433 0.075 Uiso 1 1 calc R . . . .
O3 O 0.842(3) 0.1329(13) 0.0869(10) 0.108(8) Uani 1 1 d . . . . .
C8 C 0.630(2) 0.7618(12) 0.6179(12) 0.035(3) Uani 1 1 d . . . . .
C9 C 0.560(2) 0.7594(13) 0.5542(12) 0.035(3) Uani 1 1 d . . . . .
O4 O 0.575(2) 0.1380(10) 0.0603(10) 0.070(3) Uani 1 1 d D . . . .
C11 C 0.5499(15) 0.9051(8) 0.5906(7) 0.042(2) Uani 1 1 d . . . . .
H11 H 0.636592 0.918910 0.629966 0.050 Uiso 1 1 calc R . . . .
C10 C 0.4979(16) 0.8266(7) 0.5426(8) 0.042(2) Uani 1 1 d G . . . .
C13 C 0.3710(17) 0.8064(6) 0.4851(7) 0.042(2) Uani 1 1 d G . . . .
H13 H 0.335506 0.752734 0.452293 0.050 Uiso 1 1 calc R . . . .
C14 C 0.2961(14) 0.8648(8) 0.4755(7) 0.042(2) Uani 1 1 d G . . . .
H14 H 0.209433 0.851054 0.436174 0.050 Uiso 1 1 calc R . . . .
C15 C 0.3481(16) 0.9434(7) 0.5235(8) 0.042(2) Uani 1 1 d G . . . .
C12 C 0.4750(16) 0.9635(6) 0.5811(7) 0.042(2) Uani 1 1 d G . . . .
H12 H 0.510516 1.017231 0.613847 0.050 Uiso 1 1 calc R . . . .
O7 O 0.559(3) 1.0249(12) 0.9308(11) 0.106(8) Uani 1 1 d . U . . .
C3 C 0.5336(17) 0.9178(9) 0.7930(10) 0.056(7) Uani 1 1 d . . . . .
H3 H 0.443573 0.943846 0.810065 0.067 Uiso 1 1 calc R . . . .
C2 C 0.680(2) 0.9343(9) 0.8403(7) 0.058(4) Uani 1 1 d G . . . .
C5 C 0.8114(17) 0.8962(10) 0.8154(8) 0.071(7) Uani 1 1 d G . . . .
H5A H 0.911217 0.907432 0.847662 0.086 Uiso 1 1 calc R . . . .
C6 C 0.7972(17) 0.8418(9) 0.7432(9) 0.063(6) Uani 1 1 d G . . . .
H6 H 0.887215 0.815766 0.726168 0.075 Uiso 1 1 calc R . . . .
C7 C 0.651(2) 0.8254(8) 0.6959(7) 0.042(2) Uani 1 1 d G . . . .
C4 C 0.5194(15) 0.8634(10) 0.7209(9) 0.047(7) Uani 1 1 d G . . . .
H4A H 0.419571 0.852178 0.688568 0.056 Uiso 1 1 calc R . . . .
C16 C 0.268(3) 1.0050(17) 0.5156(17) 0.058(4) Uani 1 1 d . . . . .
O8 O 0.826(3) 1.0088(14) 0.9532(12) 0.138(11) Uani 1 1 d . . . . .
H8 H 0.830261 1.042223 0.996389 0.206 Uiso 1 1 calc R . . . .
C34 C 0.717(4) 0.1653(15) 0.1007(15) 0.058(4) Uani 1 1 d . . . . .
C1 C 0.681(3) 0.9986(12) 0.9178(11) 0.042(2) Uani 1 1 d . . . . .
H4 H 0.574392 0.096547 0.019545 0.5(5) Uiso 1 1 d DR . . . .

loop_
_atom_site_aniso_label
_atom_site_aniso_U_11
_atom_site_aniso_U_22
_atom_site_aniso_U_33
_atom_site_aniso_U_23
_atom_site_aniso_U_13
_atom_site_aniso_U_12
S3 0.0341(18) 0.0233(18) 0.0507(19) 0.0221(13) 0.0065(12) 0.0190(12)
S2 0.0341(18) 0.0233(18) 0.0507(19) 0.0221(13) 0.0065(12) 0.0190(12)
S4 0.0341(18) 0.0233(18) 0.0507(19) 0.0221(13) 0.0065(12) 0.0190(12)
S1 0.0341(18) 0.0233(18) 0.0507(19) 0.0221(13) 0.0065(12) 0.0190(12)
O1 0.084(9) 0.045(7) 0.096(9) 0.038(7) 0.023(7) 0.035(7)
O2 0.042(10) 0.048(11) 0.086(12) 0.025(9) 0.003(8) 0.031(8)
O5 0.084(9) 0.045(7) 0.096(9) 0.038(7) 0.023(7) 0.035(7)
C18 0.010(5) 0.010(5) 0.010(5) 0.004(2) 0.0019(13) 0.0018(12)
C17 0.013(5) 0.013(5) 0.013(5) 0.006(2) 0.0025(13) 0.0023(12)
O6 0.051(12) 0.062(14) 0.115(16) 0.051(13) 0.020(11) 0.041(11)
C19 0.005(7) 0.033(7) 0.057(9) 0.013(8) -0.002(6) -0.002(6)
C27 0.005(7) 0.033(7) 0.057(9) 0.013(8) -0.002(6) -0.002(6)
C21 0.034(4) 0.034(4) 0.063(5) 0.025(4) 0.004(3) 0.017(3)
C22 0.034(4) 0.034(4) 0.063(5) 0.025(4) 0.004(3) 0.017(3)
C23 0.034(4) 0.034(4) 0.063(5) 0.025(4) 0.004(3) 0.017(3)
C26 0.034(4) 0.034(4) 0.063(5) 0.025(4) 0.004(3) 0.017(3)
C25 0.034(4) 0.034(4) 0.063(5) 0.025(4) 0.004(3) 0.017(3)
C20 0.034(4) 0.034(4) 0.063(5) 0.025(4) 0.004(3) 0.017(3)
C24 0.051(10) 0.033(9) 0.090(12) 0.023(9) 0.014(9) 0.022(8)
C28 0.034(4) 0.034(4) 0.063(5) 0.025(4) 0.004(3) 0.017(3)
C29 0.081(16) 0.058(14) 0.048(14) -0.008(11) -0.002(11) 0.048(12)
C30 0.064(11) 0.065(11) 0.072(11) 0.025(8) 0.009(8) 0.028(9)
C33 0.034(4) 0.034(4) 0.063(5) 0.025(4) 0.004(3) 0.017(3)
C32 0.059(19) 0.08(2) 0.025(17) 0.021(16) -0.008(13) 0.015(16)
C31 0.057(14) 0.053(14) 0.069(15) 0.016(12) -0.002(11) 0.039(11)
O3 0.122(19) 0.112(19) 0.062(14) 0.002(13) 0.005(12) 0.086(16)
C8 0.005(7) 0.033(7) 0.057(9) 0.013(8) -0.002(6) -0.002(6)
C9 0.005(7) 0.033(7) 0.057(9) 0.013(8) -0.002(6) -0.002(6)
O4 0.084(9) 0.045(7) 0.096(9) 0.038(7) 0.023(7) 0.035(7)
C11 0.034(4) 0.034(4) 0.063(5) 0.025(4) 0.004(3) 0.017(3)
C10 0.034(4) 0.034(4) 0.063(5) 0.025(4) 0.004(3) 0.017(3)
C13 0.034(4) 0.034(4) 0.063(5) 0.025(4) 0.004(3) 0.017(3)
C14 0.034(4) 0.034(4) 0.063(5) 0.025(4) 0.004(3) 0.017(3)
C15 0.034(4) 0.034(4) 0.063(5) 0.025(4) 0.004(3) 0.017(3)
C12 0.034(4) 0.034(4) 0.063(5) 0.025(4) 0.004(3) 0.017(3)
O7 0.101(13) 0.093(13) 0.094(13) 0.000(10) 0.015(10) 0.072(12)
C3 0.045(19) 0.053(19) 0.07(2) 0.023(18) 0.004(15) 0.009(15)
C2 0.051(10) 0.033(9) 0.090(12) 0.023(9) 0.014(9) 0.022(8)
C5 0.081(16) 0.058(14) 0.048(14) -0.008(11) -0.002(11) 0.048(12)
C6 0.057(14) 0.053(14) 0.069(15) 0.016(12) -0.002(11) 0.039(11)
C7 0.034(4) 0.034(4) 0.063(5) 0.025(4) 0.004(3) 0.017(3)
C4 0.042(18) 0.039(17) 0.044(19) 0.009(15) -0.007(13) -0.003(13)
C16 0.051(10) 0.033(9) 0.090(12) 0.023(9) 0.014(9) 0.022(8)
O8 0.16(2) 0.15(2) 0.083(17) 0.012(16) 0.005(16) 0.12(2)
C34 0.051(10) 0.033(9) 0.090(12) 0.023(9) 0.014(9) 0.022(8)
C1 0.034(4) 0.034(4) 0.063(5) 0.025(4) 0.004(3) 0.017(3)

loop_
_atom_type_symbol
_atom_type_description
_atom_type_scat_dispersion_real
_atom_type_scat_dispersion_imag
_atom_type_scat_source
C C 0.0033 0.0016 'International Tables Vol C Tables 4.2.6.8 and 6.1.1.4'
H H 0.0000 0.0000 'International Tables Vol C Tables 4.2.6.8 and 6.1.1.4'
O O 0.0106 0.0060 'International Tables Vol C Tables 4.2.6.8 and 6.1.1.4'
S S 0.1246 0.1234 'International Tables Vol C Tables 4.2.6.8 and 6.1.1.4'

loop_
_geom_angle_atom_site_label_1
_geom_angle_atom_site_label_2
_geom_angle_atom_site_label_3
_geom_angle
_geom_angle_site_symmetry_1
_geom_angle_site_symmetry_3
_geom_angle_publ_flag
C18 S3 C19 94.5(10) . . ?
C9 S2 C17 94.9(10) . . ?
C18 S4 C27 95.5(10) . . ?
C17 S1 C8 95.6(10) . . ?
C24 O1 H1 109.5 . . ?
C16 O5 H5 109.5 . . ?
S3 C18 S4 115.4(10) . . ?
C17 C18 S3 122.1(13) . . ?
C17 C18 S4 122.1(13) . . ?
S1 C17 S2 115.9(10) . . ?
C18 C17 S2 120.9(13) . . ?
C18 C17 S1 123.2(13) . . ?
C27 C19 S3 121.3(17) . . ?
C27 C19 C20 124.7(19) . . ?
C20 C19 S3 113.7(14) . . ?
C19 C27 S4 113.2(17) . . ?
C19 C27 C28 131.2(19) . . ?
C28 C27 S4 115.5(15) . . ?
C22 C21 H21 120.0 . . ?
C22 C21 C20 120.0 . . ?
C20 C21 H21 120.0 . . ?
C21 C22 H22 120.0 . . ?
C23 C22 C21 120.0 . . ?
C23 C22 H22 120.0 . . ?
C22 C23 C26 120.0 . . ?
C22 C23 C24 123.4(15) . . ?
C26 C23 C24 116.6(15) . . ?
C23 C26 H26 120.0 . . ?
C23 C26 C25 120.0 . . ?
C25 C26 H26 120.0 . . ?
C26 C25 H25 120.0 . . ?
C20 C25 C26 120.0 . . ?
C20 C25 H25 120.0 . . ?
C21 C20 C19 118.7(11) . . ?
C25 C20 C19 121.3(11) . . ?
C25 C20 C21 120.0 . . ?
O1 C24 C23 112(2) . . ?
O2 C24 O1 127(2) . . ?
O2 C24 C23 121(3) . . ?
C29 C28 C27 121.3(13) . . ?
C29 C28 C31 120.0 . . ?
C31 C28 C27 118.4(13) . . ?
C28 C29 H29 120.0 . . ?
C30 C29 C28 120.0 . . ?
C30 C29 H29 120.0 . . ?
C29 C30 H30 120.0 . . ?
C29 C30 C33 120.0 . . ?
C33 C30 H30 120.0 . . ?
C30 C33 C32 120.0 . . ?
C30 C33 C34 123.3(16) . . ?
C32 C33 C34 116.3(16) . . ?
C33 C32 H32 120.0 . . ?
C31 C32 C33 120.0 . . ?
C31 C32 H32 120.0 . . ?
C28 C31 H31 120.0 . . ?
C32 C31 C28 120.0 . . ?
C32 C31 H31 120.0 . . ?
C9 C8 S1 116.1(17) . . ?
C9 C8 C7 131.8(19) . . ?
C7 C8 S1 111.9(14) . . ?
C8 C9 S2 117.2(17) . . ?
C8 C9 C10 126.7(19) . . ?
C10 C9 S2 116.1(15) . . ?
C34 O4 H4 114.2 . . ?
C10 C11 H11 120.0 . . ?
C10 C11 C12 120.0 . . ?
C12 C11 H11 120.0 . . ?
C11 C10 C9 123.0(12) . . ?
C11 C10 C13 120.0 . . ?
C13 C10 C9 116.7(12) . . ?
C10 C13 H13 120.0 . . ?
C10 C13 C14 120.0 . . ?
C14 C13 H13 120.0 . . ?
C13 C14 H14 120.0 . . ?
C13 C14 C15 120.0 . . ?
C15 C14 H14 120.0 . . ?
C14 C15 C16 120.7(15) . . ?
C12 C15 C14 120.0 . . ?
C12 C15 C16 119.2(16) . . ?
C11 C12 H12 120.0 . . ?
C15 C12 C11 120.0 . . ?
C15 C12 H12 120.0 . . ?
C2 C3 H3 120.0 . . ?
C2 C3 C4 120.0 . . ?
C4 C3 H3 120.0 . . ?
C3 C2 C5 120.0 . . ?
C3 C2 C1 114.4(15) . . ?
C5 C2 C1 125.6(15) . . ?
C2 C5 H5A 120.0 . . ?
C2 C5 C6 120.0 . . ?
C6 C5 H5A 120.0 . . ?
C5 C6 H6 120.0 . . ?
C5 C6 C7 120.0 . . ?
C7 C6 H6 120.0 . . ?
C6 C7 C8 120.6(13) . . ?
C4 C7 C8 119.3(13) . . ?
C4 C7 C6 120.0 . . ?
C3 C4 H4A 120.0 . . ?
C7 C4 C3 120.0 . . ?
C7 C4 H4A 120.0 . . ?
O5 C16 C15 116(2) . . ?
O6 C16 O5 124(2) . . ?
O6 C16 C15 119(3) . . ?
C1 O8 H8 109.5 . . ?
O3 C34 C33 117(2) . . ?
O3 C34 O4 124(3) . . ?
O4 C34 C33 118(2) . . ?
O7 C1 C2 118(2) . . ?
O7 C1 O8 136(2) . . ?
O8 C1 C2 106(2) . . ?

loop_
_geom_bond_atom_site_label_1
_geom_bond_atom_site_label_2
_geom_bond_distance
_geom_bond_site_symmetry_2
_geom_bond_publ_flag
S3 C18 1.701(18) . ?
S3 C19 1.74(2) . ?
S2 C17 1.763(18) . ?
S2 C9 1.71(2) . ?
S4 C18 1.755(18) . ?
S4 C27 1.79(2) . ?
S1 C17 1.673(19) . ?
S1 C8 1.76(2) . ?
O1 H1 0.8400 . ?
O1 C24 1.26(3) . ?
O2 C24 1.23(3) . ?
O5 H5 0.8400 . ?
O5 C16 1.26(3) . ?
C18 C17 1.41(2) . ?
O6 C16 1.26(3) . ?
C19 C27 1.31(3) . ?
C19 C20 1.56(2) . ?
C27 C28 1.45(2) . ?
C21 H21 0.9500 . ?
C21 C22 1.3900 . ?
C21 C20 1.3900 . ?
C22 H22 0.9500 . ?
C22 C23 1.3900 . ?
C23 C26 1.3900 . ?
C23 C24 1.48(3) . ?
C26 H26 0.9500 . ?
C26 C25 1.3900 . ?
C25 H25 0.9500 . ?
C25 C20 1.3900 . ?
C28 C29 1.3900 . ?
C28 C31 1.3900 . ?
C29 H29 0.9500 . ?
C29 C30 1.3900 . ?
C30 H30 0.9500 . ?
C30 C33 1.3900 . ?
C33 C32 1.3900 . ?
C33 C34 1.50(3) . ?
C32 H32 0.9500 . ?
C32 C31 1.3900 . ?
C31 H31 0.9500 . ?
O3 C34 1.25(3) . ?
C8 C9 1.35(3) . ?
C8 C7 1.53(2) . ?
C9 C10 1.51(2) . ?
O4 C34 1.29(3) . ?
O4 H4 0.8738 . ?
C11 H11 0.9500 . ?
C11 C10 1.3900 . ?
C11 C12 1.3900 . ?
C10 C13 1.3900 . ?
C13 H13 0.9500 . ?
C13 C14 1.3900 . ?
C14 H14 0.9500 . ?
C14 C15 1.3900 . ?
C15 C12 1.3900 . ?
C15 C16 1.45(3) . ?
C12 H12 0.9500 . ?
O7 C1 1.17(3) . ?
C3 H3 0.9500 . ?
C3 C2 1.3900 . ?
C3 C4 1.3900 . ?
C2 C5 1.3900 . ?
C2 C1 1.54(2) . ?
C5 H5A 0.9500 . ?
C5 C6 1.3900 . ?
C6 H6 0.9500 . ?
C6 C7 1.3900 . ?
C7 C4 1.3900 . ?
C4 H4A 0.9500 . ?
O8 H8 0.8400 . ?
O8 C1 1.29(3) . ?
